data_7246824
loop_
_publ_author_name
'Lau, T. A.'
'Khorasani, S.'
'Fernandes, M. A.'

_publ_section_title
;
 Forced topochemistry of a solid-state Diels--Alder reaction by
 encapsulation in epoxy glue
;
_journal_issue 28
_journal_name_full CrystEngComm
_journal_page_first 3988
_journal_page_last 3997
_journal_paper_doi 10.1039/D3CE00388D
_journal_volume 25
_journal_year 2023
_chemical_formula_moiety '0.21(C14 H9 Br), 0.79(C30 H23 Br N2 O4 S2), 0.21(C16 H14 N2 O4 S2)'
_chemical_formula_sum 'C30 H23 Br N2 O4 S2'
_chemical_formula_weight 619.53
_space_group_crystal_system monoclinic
_space_group_IT_number 15
_space_group_name_Hall '-C 2yc'
_space_group_name_H-M_alt 'C 1 2/c 1'
_atom_sites_solution_hydrogens geom
_atom_sites_solution_primary dual
_audit_creation_date 2023-04-18
_audit_creation_method
;
Olex2 1.5
(compiled 2023.03.06 svn.rbb2c1857 for OlexSys, GUI svn.r6748)
;
_audit_update_record
;
2023-04-19 deposited with the CCDC.	2023-05-23 downloaded from the CCDC.
;
_cell_angle_alpha 90
_cell_angle_beta 131.943(5)
_cell_angle_gamma 90
_cell_formula_units_Z 4
_cell_length_a 20.1661(11)
_cell_length_b 11.7540(11)
_cell_length_c 14.9001(12)
_cell_measurement_reflns_used 7973
_cell_measurement_temperature 173.00
_cell_measurement_theta_max 22.619
_cell_measurement_theta_min 2.201
_cell_volume 2627.0(4)
_computing_cell_refinement 'SAINT V8.40B (?, 2016)'
_computing_data_reduction 'SAINT V8.40B (?, 2016)'
_computing_molecular_graphics 'Olex2 1.5 (Dolomanov et al., 2009)'
_computing_publication_material 'Olex2 1.5 (Dolomanov et al., 2009)'
_computing_structure_refinement 'SHELXL 2018/3 (Sheldrick, 2015)'
_computing_structure_solution 'SHELXT 2018/2 (Sheldrick, 2018)'
_diffrn_ambient_temperature 173.00
_diffrn_measured_fraction_theta_full 1.000
_diffrn_measured_fraction_theta_max 1.000
_diffrn_measurement_device_type 'Bruker APEX-II CCD'
_diffrn_measurement_method '\f and \w scans'
_diffrn_radiation_type MoK\a
_diffrn_radiation_wavelength 0.71073
_diffrn_reflns_av_R_equivalents 0.1477
_diffrn_reflns_av_unetI/netI 0.0401
_diffrn_reflns_Laue_measured_fraction_full 1.000
_diffrn_reflns_Laue_measured_fraction_max 1.000
_diffrn_reflns_limit_h_max 23
_diffrn_reflns_limit_h_min -23
_diffrn_reflns_limit_k_max 13
_diffrn_reflns_limit_k_min -13
_diffrn_reflns_limit_l_max 17
_diffrn_reflns_limit_l_min -17
_diffrn_reflns_number 52117
_diffrn_reflns_point_group_measured_fraction_full 1.000
_diffrn_reflns_point_group_measured_fraction_max 1.000
_diffrn_reflns_theta_full 24.993
_diffrn_reflns_theta_max 24.993
_diffrn_reflns_theta_min 2.201
_diffrn_source_current 1.4
_diffrn_source_power 0.07
_diffrn_source_voltage 50.0
_diffrn_standards_number 0
_exptl_absorpt_coefficient_mu 1.765
_exptl_absorpt_correction_T_max 0.7162
_exptl_absorpt_correction_T_min 0.5866
_exptl_absorpt_correction_type multi-scan
_exptl_absorpt_process_details
;
SADABS-2016/2 (Bruker,2016/2) was used for absorption correction.
wR2(int) was 0.1334 before and 0.1072 after correction.
The Ratio of minimum to maximum transmission is 0.8190.
The \l/2 correction factor is Not present.
;
_exptl_crystal_colour orange
_exptl_crystal_colour_primary orange
_exptl_crystal_density_diffrn 1.566
_exptl_crystal_description rod
_exptl_crystal_F_000 1264
_exptl_crystal_recrystallization_method 'Thermal solid-state reaction at 20degC'
_exptl_crystal_size_max 0.286
_exptl_crystal_size_mid 0.078
_exptl_crystal_size_min 0.074
_refine_diff_density_max 0.835
_refine_diff_density_min -0.431
_refine_diff_density_rms 0.093
_refine_ls_extinction_method none
_refine_ls_goodness_of_fit_ref 1.122
_refine_ls_hydrogen_treatment constr
_refine_ls_matrix_type full
_refine_ls_number_parameters 343
_refine_ls_number_reflns 2305
_refine_ls_number_restraints 709
_refine_ls_restrained_S_all 0.997
_refine_ls_R_factor_all 0.1315
_refine_ls_R_factor_gt 0.1082
_refine_ls_shift/su_max 0.001
_refine_ls_shift/su_mean 0.000
_refine_ls_structure_factor_coef Fsqd
_refine_ls_weighting_details 'w=1/[\s^2^(Fo^2^)+(0.1216P)^2^+16.8817P] where P=(Fo^2^+2Fc^2^)/3'
_refine_ls_weighting_scheme calc
_refine_ls_wR_factor_gt 0.2874
_refine_ls_wR_factor_ref 0.3122
_reflns_Friedel_coverage 0.000
_reflns_number_gt 1758
_reflns_number_total 2305
_reflns_threshold_expression 'I > 2\s(I)'
_cod_data_source_file d3ce00388d2.cif
_cod_data_source_block 22talb36_90c_dc49b_fzgrt_133d5h_0f_1
_cod_depositor_comments 'Adding full bibliography for 7246822--7246827.cif.'
_cod_database_code 7246824
_shelx_shelxl_version_number 2018/3
_shelx_space_group_comment
;
The symmetry employed for this shelxl refinement is uniquely defined
by the following loop, which should always be used as a source of
symmetry information in preference to the above space-group names.
They are only intended as comments.
;
_shelx_estimated_absorpt_t_max 0.880
_shelx_estimated_absorpt_t_min 0.632
_olex2_refinement_description
;
1. Fixed Uiso
 At 1.2 times of:
  All C(H) groups, All C(H,H) groups
2. Restrained distances
 C19P-C21P \\sim C19R-C21R \\sim C27R-C29R \\sim C27P-C29P
 with sigma of 0.005
 C22P-C19P \\sim C22P-C21P \\sim C21P-C20P \\sim C20P-C19P \\sim C30P-C27P
\\sim C30P-C29P \\sim C29P-
 C28P \\sim C28P-C27P
 with sigma of 0.005
3. Uiso/Uaniso restraints and constraints
Br1P \\sim S1P \\sim S2P \\sim O1P \\sim O2P \\sim O3P \\sim O4P \\sim N1P
\\sim N2P \\sim C1P \\sim C2P \\sim C3P \\sim C4P \\sim C5P \\sim C6P \\sim C7P
\\sim C8P \\sim C9P \\sim C10P \\sim C11P \\sim C12P \\sim C13P \\sim C14P
\\sim C15P \\sim C16P \\sim C17P \\sim C18P \\sim C19P \\sim C20P \\sim C21P
\\sim C22P \\sim C23P \\sim C24P \\sim C25P \\sim C26P \\sim C27P \\sim C28P
\\sim C29P \\sim C30P: within 2A with sigma of 0.02 and sigma for terminal
atoms of 0.04 within 2A
Br1R \\sim C1R \\sim C2R \\sim C3R \\sim C4R \\sim C5R \\sim C6R \\sim C7R
\\sim C8R \\sim C9R \\sim C10R \\sim C11R \\sim C12R \\sim C13R \\sim C14R:
within 2A with sigma of 0.02 and sigma for terminal atoms of 0.04 within 2A
S1R \\sim S2R \\sim O1R \\sim O2R \\sim O3R \\sim O4R \\sim N1R \\sim N2R \\sim
C15R \\sim C16R \\sim C17R \\sim C18R \\sim C19R \\sim C20R \\sim C21R \\sim
C22R \\sim C23R \\sim C24R \\sim C25R \\sim C26R \\sim C27R \\sim C28R \\sim
C29R \\sim C30R: within 2A with sigma of 0.02 and sigma for terminal atoms of
0.04 within 2A
4. Rigid body (RIGU) restrains
 Br1P, S1P, S2P, O1P, O2P, O3P, O4P, N1P, N2P, C1P, C2P, C3P, C4P, C5P, C6P,
 C7P, C8P, C9P, C10P, C11P, C12P, C13P, C14P, C15P, C16P, C17P, C18P, C19P,
 C20P, C21P, C22P, C23P, C24P, C25P, C26P, C27P, C28P, C29P, C30P
 with sigma for 1-2 distances of 0.001 and sigma for 1-3 distances of 0.001
 Br1R, C1R, C2R, C3R, C4R, C5R, C6R, C7R, C8R, C9R, C10R, C11R, C12R, C13R, C14R
 with sigma for 1-2 distances of 0.001 and sigma for 1-3 distances of 0.001
 S1R, S2R, O1R, O2R, O3R, O4R, N1R, N2R, C15R, C16R, C17R, C18R, C19R, C20R,
 C21R, C22R, C23R, C24R, C25R, C26R, C27R, C28R, C29R, C30R
 with sigma for 1-2 distances of 0.001 and sigma for 1-3 distances of 0.001
5. Others
 Sof(Br1R)=Sof(C1R)=Sof(C2R)=Sof(C3R)=Sof(H3R)=Sof(C4R)=Sof(H4R)=Sof(C5R)=
 Sof(H5R)=Sof(C6R)=Sof(H6R)=Sof(C7R)=Sof(C8R)=Sof(H8R)=Sof(C9R)=Sof(C10R)=
 Sof(H10R)=Sof(C11R)=Sof(H11R)=Sof(C12R)=Sof(H12R)=Sof(C13R)=Sof(H13R)=
 Sof(C14R)=Sof(S1R)=Sof(S2R)=Sof(O1R)=Sof(O2R)=Sof(O3R)=Sof(O4R)=Sof(N1R)=
 Sof(N2R)=Sof(C15R)=Sof(C16R)=Sof(C17R)=Sof(C18R)=Sof(C19R)=Sof(H19R)=Sof(C20R)=
 Sof(H20C)=Sof(H20D)=Sof(C21R)=Sof(H21C)=Sof(H21D)=Sof(C22R)=Sof(H22C)=
 Sof(H22D)=Sof(C23R)=Sof(C24R)=Sof(C25R)=Sof(C26R)=Sof(C27R)=Sof(H27R)=
 Sof(C28R)=Sof(H28C)=Sof(H28D)=Sof(C29R)=Sof(H29C)=Sof(H29D)=Sof(C30R)=
 Sof(H30C)=Sof(H30D)=0.5*(1-FVAR(2))
 Sof(Br1P)=Sof(S1P)=Sof(S2P)=Sof(O1P)=Sof(O2P)=Sof(O3P)=Sof(O4P)=Sof(N1P)=
 Sof(N2P)=Sof(C1P)=Sof(C2P)=Sof(C3P)=Sof(H3P)=Sof(C4P)=Sof(H4P)=Sof(C5P)=
 Sof(H5P)=Sof(C6P)=Sof(H6P)=Sof(C7P)=Sof(C8P)=Sof(H8P)=Sof(C9P)=Sof(C10P)=
 Sof(H10P)=Sof(C11P)=Sof(H11P)=Sof(C12P)=Sof(H12P)=Sof(C13P)=Sof(H13P)=
 Sof(C14P)=Sof(C15P)=Sof(C16P)=Sof(C17P)=Sof(C18P)=Sof(C19P)=Sof(H19P)=
 Sof(C20P)=Sof(H20A)=Sof(H20B)=Sof(C21P)=Sof(H21A)=Sof(H21B)=Sof(C22P)=
 Sof(H22A)=Sof(H22B)=Sof(C23P)=Sof(C24P)=Sof(C25P)=Sof(C26P)=Sof(C27P)=
 Sof(H27P)=Sof(C28P)=Sof(H28A)=Sof(H28B)=Sof(C29P)=Sof(H29A)=Sof(H29B)=
 Sof(C30P)=Sof(H30A)=Sof(H30B)=0.5*FVAR(2)
 Uiso(C1R)=Uiso(C2R)=Uiso(C3R)=Uiso(C4R)=Uiso(C5R)=Uiso(C6R)=Uiso(C7R)=
 Uiso(C8R)=Uiso(C9R)=Uiso(C10R)=Uiso(C11R)=Uiso(C12R)=Uiso(C13R)=Uiso(C14R)=
 Uiso(S1R)=Uiso(S2R)=Uiso(O1R)=Uiso(O2R)=Uiso(O3R)=Uiso(O4R)=Uiso(N1R)=
 Uiso(N2R)=Uiso(C15R)=Uiso(C16R)=Uiso(C17R)=Uiso(C18R)=Uiso(C19R)=Uiso(C20R)=
 Uiso(C21R)=Uiso(C22R)=Uiso(C23R)=Uiso(C24R)=Uiso(C25R)=Uiso(C26R)=Uiso(C27R)=
 Uiso(C28R)=Uiso(C29R)=Uiso(C30R)=FVAR(2)
6.a Free rotating group:
 Br1R(C1R,C2R,C3R,C4R,C5R,C6R,C7R,C8R,C9R,C10R,C11R,C12R,C13R,C14R), S1R(S2R,
 O1R,O2R,O3R,O4R,N1R,N2R,C15R,C16R,C17R,C18R,C19R,C20R,C21R,C22R,C23R,C24R,C25R,
 C26R,C27R,C28R,C29R,C30R)
6.b Ternary CH refined with riding coordinates:
 C8P(H8P), C19P(H19P), C27P(H27P), C19R(H19R), C27R(H27R)
6.c Secondary CH2 refined with riding coordinates:
 C20P(H20A,H20B), C21P(H21A,H21B), C22P(H22A,H22B), C28P(H28A,H28B), C29P(H29A,
 H29B), C30P(H30A,H30B), C20R(H20C,H20D), C21R(H21C,H21D), C22R(H22C,H22D),
 C28R(H28C,H28D), C29R(H29C,H29D), C30R(H30C,H30D)
6.d Aromatic/amide H refined with riding coordinates:
 C3R(H3R), C4R(H4R), C5R(H5R), C6R(H6R), C8R(H8R), C10R(H10R), C11R(H11R),
 C12R(H12R), C13R(H13R), C3P(H3P), C4P(H4P), C5P(H5P), C6P(H6P), C10P(H10P),
 C11P(H11P), C12P(H12P), C13P(H13P)
6.e Fitted hexagon refined as free rotating group:
 C2P(C3P,C4P,C5P,C6P,C7P), C9P(C10P,C11P,C12P,C13P,C14P)
;
_olex2_submission_special_instructions 'No special instructions were received'

loop_
_space_group_symop_operation_xyz
'x, y, z'
'-x, y, -z+1/2'
'x+1/2, y+1/2, z'
'-x+1/2, y+1/2, -z+1/2'
'-x, -y, -z'
'x, -y, z-1/2'
'-x+1/2, -y+1/2, -z'
'x+1/2, -y+1/2, z-1/2'

loop_
_atom_site_label
_atom_site_type_symbol
_atom_site_fract_x
_atom_site_fract_y
_atom_site_fract_z
_atom_site_U_iso_or_equiv
_atom_site_adp_type
_atom_site_occupancy
_atom_site_site_symmetry_order
_atom_site_calc_flag
_atom_site_refinement_flags_posn
_atom_site_refinement_flags_adp
_atom_site_refinement_flags_occupancy
_atom_site_disorder_assembly
_atom_site_disorder_group
Br1R Br 0.5043(7) 0.4702(4) 0.7702(7) 0.063(2) Uiso 0.105(2) 1 d G U P A -2
C1R C 0.5024(14) 0.6310(4) 0.7564(18) 0.068(4) Uiso 0.105(2) 1 d G U P A -2
C2R C 0.470(2) 0.6955(8) 0.799(3) 0.068(4) Uiso 0.105(2) 1 d G U P A -2
C3R C 0.438(2) 0.6488(15) 0.851(3) 0.068(4) Uiso 0.105(2) 1 d G U P A -2
H3R H 0.439288 0.568793 0.861283 0.081 Uiso 0.105(2) 1 calc R U P A -2
C4R C 0.405(3) 0.717(2) 0.887(4) 0.068(4) Uiso 0.105(2) 1 d G U P A -2
H4R H 0.384419 0.684054 0.922772 0.081 Uiso 0.105(2) 1 calc R U P A -2
C5R C 0.402(4) 0.836(2) 0.874(5) 0.068(4) Uiso 0.105(2) 1 d G U P A -2
H5R H 0.377477 0.882618 0.897731 0.081 Uiso 0.105(2) 1 calc R U P A -2
C6R C 0.433(4) 0.8852(13) 0.825(5) 0.068(4) Uiso 0.105(2) 1 d G U P A -2
H6R H 0.431623 0.965541 0.817318 0.081 Uiso 0.105(2) 1 calc R U P A -2
C7R C 0.469(3) 0.8167(7) 0.787(4) 0.068(4) Uiso 0.105(2) 1 d G U P A -2
C8R C 0.501(3) 0.8657(5) 0.737(4) 0.068(4) Uiso 0.105(2) 1 d G U P A -2
H8R H 0.500079 0.946145 0.730909 0.081 Uiso 0.105(2) 1 calc R U P A -2
C9R C 0.534(3) 0.8000(10) 0.697(4) 0.068(4) Uiso 0.105(2) 1 d G U P A -2
C10R C 0.569(4) 0.8500(18) 0.649(5) 0.068(4) Uiso 0.105(2) 1 d G U P A -2
H10R H 0.569001 0.930422 0.643036 0.081 Uiso 0.105(2) 1 calc R U P A -2
C11R C 0.602(4) 0.785(2) 0.612(5) 0.068(4) Uiso 0.105(2) 1 d G U P A -2
H11R H 0.626624 0.820442 0.581811 0.081 Uiso 0.105(2) 1 calc R U P A -2
C12R C 0.601(3) 0.665(2) 0.617(4) 0.068(4) Uiso 0.105(2) 1 d G U P A -2
H12R H 0.623176 0.620461 0.589584 0.081 Uiso 0.105(2) 1 calc R U P A -2
C13R C 0.568(2) 0.6130(16) 0.662(3) 0.068(4) Uiso 0.105(2) 1 d G U P A -2
H13R H 0.567346 0.532246 0.664516 0.081 Uiso 0.105(2) 1 calc R U P A -2
C14R C 0.534(2) 0.6783(10) 0.705(3) 0.068(4) Uiso 0.105(2) 1 d G U P A -2
Br1P Br 0.42477(15) 0.47328(15) 0.6386(2) 0.0838(9) Uani 0.395(2) 1 d . U P A -1
S1P S 0.2375(4) 0.8968(5) 0.4645(6) 0.0672(15) Uani 0.395(2) 1 d . U P A -1
S2P S 0.2366(8) 0.6078(6) 0.4662(10) 0.0701(18) Uani 0.395(2) 1 d . U P A -1
O1P O 0.3236(16) 0.9690(17) 0.3960(19) 0.104(5) Uani 0.395(2) 1 d . U P A -1
O2P O 0.3293(13) 0.5849(18) 0.3661(18) 0.090(4) Uani 0.395(2) 1 d . U P A -1
O3P O 0.1649(10) 0.5753(10) 0.6246(12) 0.050(3) Uani 0.395(2) 1 d . U P A -1
O4P O 0.1756(13) 0.9631(11) 0.6112(15) 0.063(3) Uani 0.395(2) 1 d . U P A -1
N1P N 0.3309(13) 0.774(2) 0.3630(19) 0.079(3) Uani 0.395(2) 1 d . U P A -1
N2P N 0.1665(11) 0.7728(12) 0.6411(15) 0.049(2) Uani 0.395(2) 1 d . U P A -1
C1P C 0.4196(11) 0.6391(14) 0.6276(14) 0.063(2) Uani 0.395(2) 1 d . U P A -1
C2P C 0.4241(9) 0.6897(8) 0.7236(10) 0.065(3) Uani 0.395(2) 1 d G U P A -1
C3P C 0.4175(9) 0.6339(8) 0.7997(11) 0.072(4) Uani 0.395(2) 1 d G U P A -1
H3P H 0.416228 0.553159 0.800551 0.087 Uiso 0.395(2) 1 calc R U P A -1
C4P C 0.4127(12) 0.6964(12) 0.8744(12) 0.078(4) Uani 0.395(2) 1 d G U P A -1
H4P H 0.408184 0.658286 0.926393 0.093 Uiso 0.395(2) 1 calc R U P A -1
C5P C 0.4145(13) 0.8145(12) 0.8731(13) 0.079(4) Uani 0.395(2) 1 d G U P A -1
H5P H 0.411262 0.857229 0.924234 0.095 Uiso 0.395(2) 1 calc R U P A -1
C6P C 0.4211(10) 0.8703(7) 0.7971(12) 0.073(4) Uani 0.395(2) 1 d G U P A -1
H6P H 0.422383 0.951046 0.796235 0.087 Uiso 0.395(2) 1 calc R U P A -1
C7P C 0.4259(9) 0.8078(8) 0.7224(10) 0.064(3) Uani 0.395(2) 1 d G U P A -1
C8P C 0.4204(11) 0.8582(15) 0.6261(14) 0.064(2) Uani 0.395(2) 1 d . U P A -1
H8P H 0.424065 0.943151 0.630901 0.077 Uiso 0.395(2) 1 calc R U P A -1
C9P C 0.4953(7) 0.8052(8) 0.6366(12) 0.066(3) Uani 0.395(2) 1 d G U P A -1
C10P C 0.5538(8) 0.8632(8) 0.6335(12) 0.068(4) Uani 0.395(2) 1 d G U P A -1
H10P H 0.553866 0.943971 0.632530 0.082 Uiso 0.395(2) 1 calc R U P A -1
C11P C 0.6123(10) 0.8029(12) 0.6318(16) 0.076(4) Uani 0.395(2) 1 d G U P A -1
H11P H 0.652253 0.842453 0.629662 0.091 Uiso 0.395(2) 1 calc R U P A -1
C12P C 0.6122(10) 0.6846(12) 0.6332(17) 0.078(4) Uani 0.395(2) 1 d G U P A -1
H12P H 0.652135 0.643398 0.632078 0.093 Uiso 0.395(2) 1 calc R U P A -1
C13P C 0.5537(8) 0.6267(8) 0.6364(13) 0.075(4) Uani 0.395(2) 1 d G U P A -1
H13P H 0.553632 0.545861 0.637362 0.090 Uiso 0.395(2) 1 calc R U P A -1
C14P C 0.4952(7) 0.6870(8) 0.6381(12) 0.065(2) Uani 0.395(2) 1 d G U P A -1
C15P C 0.3229(17) 0.865(3) 0.410(2) 0.075(3) Uani 0.395(2) 1 d . U P A -1
C16P C 0.3327(13) 0.8166(18) 0.5049(18) 0.067(2) Uani 0.395(2) 1 d . U P A -1
C17P C 0.3292(13) 0.683(2) 0.5026(19) 0.067(2) Uani 0.395(2) 1 d . U P A -1
C18P C 0.3266(15) 0.675(3) 0.395(2) 0.074(3) Uani 0.395(2) 1 d . U P A -1
C19P C 0.3389(12) 0.826(2) 0.2747(16) 0.097(4) Uani 0.395(2) 1 d D U P A -1
H19P H 0.327811 0.910061 0.262782 0.117 Uiso 0.395(2) 1 calc R U P A -1
C20P C 0.2855(13) 0.759(3) 0.1560(18) 0.101(6) Uani 0.395(2) 1 d D U P A -1
H20A H 0.229878 0.796777 0.086004 0.121 Uiso 0.395(2) 1 calc R U P A -1
H20B H 0.274468 0.678468 0.162502 0.121 Uiso 0.395(2) 1 calc R U P A -1
C21P C 0.3648(18) 0.776(3) 0.164(2) 0.106(7) Uani 0.395(2) 1 d D U P A -1
H21A H 0.379197 0.708530 0.139612 0.128 Uiso 0.395(2) 1 calc R U P A -1
H21B H 0.360752 0.845594 0.122677 0.128 Uiso 0.395(2) 1 calc R U P A -1
C22P C 0.4236(12) 0.789(3) 0.3009(18) 0.097(6) Uani 0.395(2) 1 d D U P A -1
H22A H 0.469482 0.849410 0.337350 0.117 Uiso 0.395(2) 1 calc R U P A -1
H22B H 0.449744 0.716958 0.346357 0.117 Uiso 0.395(2) 1 calc R U P A -1
C23P C 0.1707(13) 0.6706(14) 0.6018(19) 0.049(3) Uani 0.395(2) 1 d . U P A -1
C24P C 0.2068(12) 0.6963(15) 0.5285(15) 0.056(3) Uani 0.395(2) 1 d . U P A -1
C25P C 0.2071(11) 0.8114(16) 0.5269(14) 0.053(3) Uani 0.395(2) 1 d . U P A -1
C26P C 0.1772(13) 0.8650(14) 0.5897(15) 0.049(3) Uani 0.395(2) 1 d . U P A -1
C27P C 0.1523(9) 0.7779(13) 0.7260(13) 0.056(3) Uani 0.395(2) 1 d D U P A -1
H27P H 0.157247 0.858722 0.750914 0.067 Uiso 0.395(2) 1 calc R U P A -1
C28P C 0.2061(11) 0.701(2) 0.8387(16) 0.070(4) Uani 0.395(2) 1 d D U P A -1
H28A H 0.225521 0.628339 0.829240 0.084 Uiso 0.395(2) 1 calc R U P A -1
H28B H 0.256267 0.740234 0.914342 0.084 Uiso 0.395(2) 1 calc R U P A -1
C29P C 0.1213(13) 0.692(2) 0.8196(16) 0.069(4) Uani 0.395(2) 1 d D U P A -1
H29A H 0.108974 0.613790 0.830429 0.082 Uiso 0.395(2) 1 calc R U P A -1
H29B H 0.118330 0.747690 0.866507 0.082 Uiso 0.395(2) 1 calc R U P A -1
C30P C 0.0664(9) 0.7255(18) 0.6869(16) 0.057(4) Uani 0.395(2) 1 d D U P A -1
H30A H 0.018737 0.781567 0.656163 0.069 Uiso 0.395(2) 1 calc R U P A -1
H30B H 0.043363 0.660068 0.631232 0.069 Uiso 0.395(2) 1 calc R U P A -1
S1R S 0.232(2) 0.607(2) 0.476(3) 0.068(4) Uiso 0.105(2) 1 d G U P A -2
S2R S 0.251(2) 0.918(2) 0.502(3) 0.068(4) Uiso 0.105(2) 1 d G U P A -2
O1R O 0.307(2) 0.570(2) 0.352(3) 0.068(4) Uiso 0.105(2) 1 d G U P A -2
O2R O 0.330(3) 0.958(2) 0.382(4) 0.068(4) Uiso 0.105(2) 1 d G U P A -2
O3R O 0.175(3) 0.955(3) 0.627(4) 0.068(4) Uiso 0.105(2) 1 d G U P A -2
O4R O 0.152(3) 0.567(3) 0.596(4) 0.068(4) Uiso 0.105(2) 1 d G U P A -2
N1R N 0.3253(16) 0.765(2) 0.345(2) 0.068(4) Uiso 0.105(2) 1 d G U P A -2
N2R N 0.157(2) 0.761(3) 0.633(3) 0.068(4) Uiso 0.105(2) 1 d G U P A -2
C15R C 0.3014(16) 0.667(2) 0.372(2) 0.068(4) Uiso 0.105(2) 1 d G U P A -2
C16R C 0.2695(15) 0.7075(19) 0.432(2) 0.068(4) Uiso 0.105(2) 1 d G U P A -2
C17R C 0.2768(17) 0.8205(19) 0.442(2) 0.068(4) Uiso 0.105(2) 1 d G U P A -2
C18R C 0.314(2) 0.861(2) 0.388(3) 0.068(4) Uiso 0.105(2) 1 d G U P A -2
C19R C 0.3485(19) 0.762(2) 0.272(3) 0.068(4) Uiso 0.105(2) 1 d DG U P A -2
H19R H 0.349333 0.841995 0.249586 0.081 Uiso 0.105(2) 1 calc R U P A -2
C20R C 0.295(2) 0.689(3) 0.157(3) 0.068(4) Uiso 0.105(2) 1 d G U P A -2
H20C H 0.248953 0.730817 0.081342 0.081 Uiso 0.105(2) 1 calc R U P A -2
H20D H 0.270663 0.617757 0.161053 0.081 Uiso 0.105(2) 1 calc R U P A -2
C21R C 0.384(2) 0.672(3) 0.185(3) 0.068(4) Uiso 0.105(2) 1 d DG U P A -2
H21C H 0.393479 0.593053 0.173039 0.081 Uiso 0.105(2) 1 calc R U P A -2
H21D H 0.392567 0.727226 0.143918 0.081 Uiso 0.105(2) 1 calc R U P A -2
C22R C 0.4344(19) 0.702(3) 0.318(3) 0.068(4) Uiso 0.105(2) 1 d G U P A -2
H22C H 0.485661 0.753577 0.354683 0.081 Uiso 0.105(2) 1 calc R U P A -2
H22D H 0.451450 0.635008 0.369601 0.081 Uiso 0.105(2) 1 calc R U P A -2
C23R C 0.181(2) 0.858(3) 0.607(3) 0.068(4) Uiso 0.105(2) 1 d G U P A -2
C24R C 0.2130(19) 0.818(2) 0.546(3) 0.068(4) Uiso 0.105(2) 1 d G U P A -2
C25R C 0.2057(18) 0.705(2) 0.536(3) 0.068(4) Uiso 0.105(2) 1 d G U P A -2
C26R C 0.169(2) 0.664(3) 0.590(3) 0.068(4) Uiso 0.105(2) 1 d G U P A -2
C27R C 0.134(3) 0.763(4) 0.706(3) 0.068(4) Uiso 0.105(2) 1 d DG U P A -2
H27R H 0.137289 0.843828 0.730667 0.081 Uiso 0.105(2) 1 calc R U P A -2
C28R C 0.184(3) 0.688(4) 0.820(4) 0.068(4) Uiso 0.105(2) 1 d G U P A -2
H28C H 0.205104 0.614126 0.813444 0.081 Uiso 0.105(2) 1 calc R U P A -2
H28D H 0.233043 0.727115 0.896187 0.081 Uiso 0.105(2) 1 calc R U P A -2
C29R C 0.096(3) 0.680(4) 0.793(4) 0.068(4) Uiso 0.105(2) 1 d DG U P A -2
H29C H 0.090657 0.737211 0.836190 0.081 Uiso 0.105(2) 1 calc R U P A -2
H29D H 0.082816 0.602515 0.803542 0.081 Uiso 0.105(2) 1 calc R U P A -2
C30R C 0.046(3) 0.711(4) 0.660(4) 0.068(4) Uiso 0.105(2) 1 d G U P A -2
H30C H 0.025217 0.644616 0.606653 0.081 Uiso 0.105(2) 1 calc R U P A -2
H30D H -0.002692 0.767046 0.625247 0.081 Uiso 0.105(2) 1 calc R U P A -2

loop_
_atom_site_aniso_label
_atom_site_aniso_U_11
_atom_site_aniso_U_22
_atom_site_aniso_U_33
_atom_site_aniso_U_23
_atom_site_aniso_U_13
_atom_site_aniso_U_12
Br1P 0.0921(18) 0.0527(11) 0.0914(17) -0.0060(9) 0.0549(16) -0.0065(9)
S1P 0.065(3) 0.052(3) 0.059(3) 0.003(2) 0.031(3) 0.000(2)
S2P 0.075(4) 0.053(3) 0.078(5) -0.020(3) 0.049(4) -0.024(3)
O1P 0.115(14) 0.095(6) 0.079(10) 0.005(6) 0.056(9) -0.018(8)
O2P 0.072(10) 0.107(6) 0.076(9) -0.021(7) 0.043(8) -0.009(9)
O3P 0.057(6) 0.034(3) 0.057(7) -0.006(4) 0.038(6) 0.008(4)
O4P 0.077(8) 0.037(3) 0.070(8) -0.003(4) 0.047(7) 0.001(5)
N1P 0.058(7) 0.107(6) 0.063(5) -0.005(5) 0.036(6) -0.008(7)
N2P 0.051(6) 0.034(3) 0.055(5) 0.001(4) 0.032(5) 0.009(4)
C1P 0.057(4) 0.060(5) 0.059(4) -0.010(4) 0.033(4) -0.011(4)
C2P 0.068(7) 0.054(4) 0.057(4) -0.006(4) 0.035(5) -0.009(5)
C3P 0.079(9) 0.064(6) 0.056(6) -0.006(5) 0.037(6) -0.013(6)
C4P 0.085(10) 0.075(6) 0.059(7) -0.007(6) 0.042(7) -0.011(8)
C5P 0.088(10) 0.074(6) 0.065(7) -0.009(6) 0.046(8) -0.009(8)
C6P 0.077(9) 0.063(6) 0.061(6) -0.008(5) 0.039(7) -0.005(6)
C7P 0.063(6) 0.054(4) 0.054(4) -0.007(4) 0.030(4) -0.009(5)
C8P 0.057(5) 0.058(5) 0.055(4) -0.003(3) 0.028(4) -0.007(4)
C9P 0.054(4) 0.062(4) 0.060(6) -0.003(5) 0.029(4) -0.009(4)
C10P 0.055(6) 0.065(6) 0.060(8) -0.010(6) 0.029(6) -0.016(5)
C11P 0.055(7) 0.079(7) 0.070(9) -0.009(7) 0.032(7) -0.012(6)
C12P 0.046(7) 0.079(7) 0.083(10) -0.006(7) 0.032(7) -0.007(6)
C13P 0.047(6) 0.074(6) 0.080(9) -0.004(7) 0.033(6) -0.004(5)
C14P 0.051(4) 0.061(4) 0.062(6) -0.001(5) 0.029(4) -0.006(4)
C15P 0.061(8) 0.093(6) 0.055(5) -0.001(5) 0.032(5) -0.012(6)
C16P 0.055(4) 0.075(5) 0.054(4) -0.003(3) 0.029(3) -0.009(4)
C17P 0.053(4) 0.075(5) 0.058(4) -0.011(4) 0.031(3) -0.015(5)
C18P 0.048(8) 0.099(6) 0.053(5) -0.015(5) 0.025(5) -0.015(6)
C19P 0.083(8) 0.137(11) 0.077(6) 0.015(6) 0.056(6) 0.017(8)
C20P 0.087(9) 0.143(15) 0.075(6) 0.014(8) 0.056(7) 0.027(10)
C21P 0.088(10) 0.159(17) 0.077(8) 0.017(10) 0.057(8) 0.026(11)
C22P 0.085(8) 0.139(16) 0.076(8) 0.025(9) 0.057(7) 0.024(9)
C23P 0.045(7) 0.036(3) 0.054(6) 0.000(4) 0.028(5) 0.011(4)
C24P 0.053(6) 0.054(4) 0.045(6) -0.008(4) 0.027(5) -0.002(5)
C25P 0.047(6) 0.053(4) 0.036(6) -0.006(4) 0.018(5) -0.002(5)
C26P 0.045(7) 0.038(3) 0.038(6) -0.001(3) 0.018(5) 0.002(4)
C27P 0.055(6) 0.051(7) 0.057(5) 0.005(4) 0.035(5) 0.019(5)
C28P 0.057(7) 0.088(11) 0.057(6) 0.016(6) 0.035(6) 0.027(7)
C29P 0.062(8) 0.081(10) 0.063(8) 0.016(7) 0.042(7) 0.026(8)
C30P 0.053(6) 0.058(8) 0.061(7) 0.013(6) 0.038(6) 0.025(6)

loop_
_atom_type_symbol
_atom_type_description
_atom_type_scat_dispersion_real
_atom_type_scat_dispersion_imag
_atom_type_scat_source
C C 0.0033 0.0016 'International Tables Vol C Tables 4.2.6.8 and 6.1.1.4'
H H 0.0000 0.0000 'International Tables Vol C Tables 4.2.6.8 and 6.1.1.4'
Br Br -0.2901 2.4595 'International Tables Vol C Tables 4.2.6.8 and 6.1.1.4'
N N 0.0061 0.0033 'International Tables Vol C Tables 4.2.6.8 and 6.1.1.4'
O O 0.0106 0.0060 'International Tables Vol C Tables 4.2.6.8 and 6.1.1.4'
S S 0.1246 0.1234 'International Tables Vol C Tables 4.2.6.8 and 6.1.1.4'

loop_
_exptl_crystal_face_index_h
_exptl_crystal_face_index_k
_exptl_crystal_face_index_l
_exptl_crystal_face_perp_dist
-1.00 1.00 1.00 0.0220
-1.00 1.00 2.00 0.0690
2.00 0.00 0.00 0.1420
1.00 1.00 0.00 0.0970
1.00 -1.00 0.00 0.1010
-2.00 0.00 2.00 0.0320
2.00 0.00 -1.00 0.1100
-2.00 0.00 1.00 0.1000
-1.00 -1.00 1.00 0.0380
1.00 1.00 -1.00 0.0290
-1.00 -1.00 -1.00 0.0990
1.00 1.00 1.00 0.1130
0.00 0.00 1.00 0.1100
1.00 -5.00 -1.00 0.0350
-1.00 5.00 1.00 0.0220
4.00 -2.00 -4.00 0.0380
3.00 -1.00 -1.00 0.1160
-4.00 -2.00 4.00 0.0350
3.00 1.00 -3.00 0.0370
4.00 -2.00 0.00 0.1220
2.00 -2.00 -1.00 0.0690

loop_
_geom_angle_atom_site_label_1
_geom_angle_atom_site_label_2
_geom_angle_atom_site_label_3
_geom_angle
_geom_angle_site_symmetry_1
_geom_angle_site_symmetry_3
_geom_angle_publ_flag
C2R C1R Br1R 118.3 . . ?
C2R C1R C14R 123.6 . . ?
C14R C1R Br1R 118.1 . . ?
C1R C2R C3R 124.3 . . ?
C1R C2R C7R 117.6 . . ?
C3R C2R C7R 118.1 . . ?
C2R C3R H3R 119.6 . . ?
C4R C3R C2R 120.8 . . ?
C4R C3R H3R 119.6 . . ?
C3R C4R H4R 119.4 . . ?
C3R C4R C5R 121.3 . . ?
C5R C4R H4R 119.4 . . ?
C4R C5R H5R 120.0 . . ?
C6R C5R C4R 120.0 . . ?
C6R C5R H5R 120.0 . . ?
C5R C6R H6R 119.7 . . ?
C5R C6R C7R 120.6 . . ?
C7R C6R H6R 119.7 . . ?
C6R C7R C2R 119.1 . . ?
C8R C7R C2R 119.9 . . ?
C8R C7R C6R 121.0 . . ?
C7R C8R H8R 119.1 . . ?
C7R C8R C9R 121.8 . . ?
C9R C8R H8R 119.1 . . ?
C8R C9R C10R 122.0 . . ?
C8R C9R C14R 119.6 . . ?
C10R C9R C14R 118.3 . . ?
C9R C10R H10R 119.2 . . ?
C11R C10R C9R 121.5 . . ?
C11R C10R H10R 119.2 . . ?
C10R C11R H11R 120.0 . . ?
C10R C11R C12R 119.9 . . ?
C12R C11R H11R 120.0 . . ?
C11R C12R H12R 119.4 . . ?
C13R C12R C11R 121.2 . . ?
C13R C12R H12R 119.4 . . ?
C12R C13R H13R 119.7 . . ?
C12R C13R C14R 120.6 . . ?
C14R C13R H13R 119.7 . . ?
C1R C14R C9R 117.4 . . ?
C1R C14R C13R 124.1 . . ?
C13R C14R C9R 118.5 . . ?
C25P S1P C16P 101.1(9) . . ?
C24P S2P C17P 101.9(10) . . ?
C15P N1P C19P 104(2) . . ?
C18P N1P C15P 118(2) . . ?
C18P N1P C19P 138(3) . . ?
C23P N2P C26P 111.3(16) . . ?
C23P N2P C27P 120.6(16) . . ?
C26P N2P C27P 128.2(12) . . ?
C2P C1P Br1P 110.5(10) . . ?
C2P C1P C14P 109.7(12) . . ?
C2P C1P C17P 106.4(14) . . ?
C14P C1P Br1P 111.3(11) . . ?
C14P C1P C17P 106.5(13) . . ?
C17P C1P Br1P 112.2(12) . . ?
C3P C2P C1P 128.0(9) . . ?
C3P C2P C7P 120.0 . . ?
C7P C2P C1P 111.7(9) . . ?
C2P C3P H3P 120.0 . . ?
C4P C3P C2P 120.0 . . ?
C4P C3P H3P 120.0 . . ?
C3P C4P H4P 120.0 . . ?
C3P C4P C5P 120.0 . . ?
C5P C4P H4P 120.0 . . ?
C4P C5P H5P 120.0 . . ?
C4P C5P C6P 120.0 . . ?
C6P C5P H5P 120.0 . . ?
C5P C6P H6P 120.0 . . ?
C7P C6P C5P 120.0 . . ?
C7P C6P H6P 120.0 . . ?
C2P C7P C8P 115.2(9) . . ?
C6P C7P C2P 120.0 . . ?
C6P C7P C8P 124.2(10) . . ?
C7P C8P H8P 112.0 . . ?
C7P C8P C9P 107.7(12) . . ?
C7P C8P C16P 107.0(14) . . ?
C9P C8P H8P 112.0 . . ?
C16P C8P H8P 112.0 . . ?
C16P C8P C9P 105.7(14) . . ?
C10P C9P C8P 126.5(9) . . ?
C10P C9P C14P 120.0 . . ?
C14P C9P C8P 113.2(9) . . ?
C9P C10P H10P 120.0 . . ?
C11P C10P C9P 120.0 . . ?
C11P C10P H10P 120.0 . . ?
C10P C11P H11P 120.0 . . ?
C10P C11P C12P 120.0 . . ?
C12P C11P H11P 120.0 . . ?
C11P C12P H12P 120.0 . . ?
C11P C12P C13P 120.0 . . ?
C13P C12P H12P 120.0 . . ?
C12P C13P H13P 120.0 . . ?
C14P C13P C12P 120.0 . . ?
C14P C13P H13P 120.0 . . ?
C9P C14P C1P 112.1(9) . . ?
C13P C14P C1P 127.5(9) . . ?
C13P C14P C9P 120.0 . . ?
O1P C15P N1P 132(2) . . ?
O1P C15P C16P 124(2) . . ?
N1P C15P C16P 102(2) . . ?
C8P C16P S1P 110.5(14) . . ?
C8P C16P C17P 110.1(16) . . ?
C15P C16P S1P 92.6(16) . . ?
C15P C16P C8P 109.1(17) . . ?
C15P C16P C17P 114.3(19) . . ?
C17P C16P S1P 118.9(13) . . ?
C1P C17P S2P 110.1(14) . . ?
C16P C17P S2P 121.4(14) . . ?
C16P C17P C1P 107.4(14) . . ?
C18P C17P S2P 110.2(14) . . ?
C18P C17P C1P 114.0(17) . . ?
C18P C17P C16P 93.1(18) . . ?
O2P C18P N1P 131(3) . . ?
O2P C18P C17P 117(3) . . ?
N1P C18P C17P 111(2) . . ?
N1P C19P H19P 113.7 . . ?
C20P C19P N1P 112(2) . . ?
C20P C19P H19P 113.7 . . ?
C20P C19P C22P 87.2(10) . . ?
C22P C19P N1P 114(2) . . ?
C22P C19P H19P 113.7 . . ?
C19P C20P H20A 114.1 . . ?
C19P C20P H20B 114.1 . . ?
C19P C20P C21P 87.3(6) . . ?
H20A C20P H20B 111.3 . . ?
C21P C20P H20A 114.1 . . ?
C21P C20P H20B 114.1 . . ?
C20P C21P H21A 114.1 . . ?
C20P C21P H21B 114.1 . . ?
H21A C21P H21B 111.3 . . ?
C22P C21P C20P 87.2(10) . . ?
C22P C21P H21A 114.1 . . ?
C22P C21P H21B 114.1 . . ?
C19P C22P H22A 114.1 . . ?
C19P C22P H22B 114.1 . . ?
C21P C22P C19P 87.3(5) . . ?
C21P C22P H22A 114.1 . . ?
C21P C22P H22B 114.1 . . ?
H22A C22P H22B 111.3 . . ?
O3P C23P N2P 131(2) . . ?
O3P C23P C24P 120.9(16) . . ?
N2P C23P C24P 107.3(14) . . ?
C23P C24P S2P 133.2(12) . . ?
C25P C24P S2P 125.4(14) . . ?
C25P C24P C23P 101.4(14) . . ?
C24P C25P S1P 126.5(14) . . ?
C24P C25P C26P 112.9(15) . . ?
C26P C25P S1P 120.6(13) . . ?
O4P C26P N2P 123.0(17) . . ?
O4P C26P C25P 130.0(17) . . ?
N2P C26P C25P 106.1(13) . . ?
N2P C27P H27P 109.2 . . ?
N2P C27P C28P 120.8(12) . . ?
N2P C27P C30P 118.3(13) . . ?
C28P C27P H27P 109.2 . . ?
C30P C27P H27P 109.2 . . ?
C30P C27P C28P 88.4(6) . . ?
C27P C28P H28A 114.1 . . ?
C27P C28P H28B 114.1 . . ?
H28A C28P H28B 111.3 . . ?
C29P C28P C27P 87.4(5) . . ?
C29P C28P H28A 114.1 . . ?
C29P C28P H28B 114.1 . . ?
C28P C29P H29A 113.9 . . ?
C28P C29P H29B 113.9 . . ?
H29A C29P H29B 111.1 . . ?
C30P C29P C28P 88.5(6) . . ?
C30P C29P H29A 113.9 . . ?
C30P C29P H29B 113.9 . . ?
C27P C30P H30A 114.1 . . ?
C27P C30P H30B 114.1 . . ?
C29P C30P C27P 87.5(5) . . ?
C29P C30P H30A 114.1 . . ?
C29P C30P H30B 114.1 . . ?
H30A C30P H30B 111.3 . . ?
C16R S1R C25R 95.8 . . ?
C17R S2R C24R 95.9 . . ?
C15R N1R C18R 110.2 . . ?
C15R N1R C19R 122.8 . . ?
C18R N1R C19R 126.7 . . ?
C23R N2R C26R 110.1 . . ?
C23R N2R C27R 122.8 . . ?
C26R N2R C27R 126.7 . . ?
O1R C15R N1R 126.6 . . ?
O1R C15R C16R 127.0 . . ?
N1R C15R C16R 106.4 . . ?
C15R C16R S1R 118.8 . . ?
C17R C16R S1R 132.6 . . ?
C17R C16R C15R 108.6 . . ?
C16R C17R S2R 131.6 . . ?
C16R C17R C18R 108.4 . . ?
C18R C17R S2R 120.0 . . ?
O2R C18R N1R 127.0 . . ?
O2R C18R C17R 126.7 . . ?
N1R C18R C17R 106.3 . . ?
N1R C19R H19R 108.3 . . ?
N1R C19R C20R 120.8 . . ?
N1R C19R C22R 120.5 . . ?
C20R C19R H19R 108.3 . . ?
C20R C19R C22R 88.8 . . ?
C22R C19R H19R 108.3 . . ?
C19R C20R H20C 114.2 . . ?
C19R C20R H20D 114.2 . . ?
C19R C20R C21R 86.9 . . ?
H20C C20R H20D 111.3 . . ?
C21R C20R H20C 114.2 . . ?
C21R C20R H20D 114.2 . . ?
C20R C21R H21C 113.9 . . ?
C20R C21R H21D 113.9 . . ?
H21C C21R H21D 111.1 . . ?
C22R C21R C20R 88.8 . . ?
C22R C21R H21C 113.9 . . ?
C22R C21R H21D 113.9 . . ?
C19R C22R H22C 114.1 . . ?
C19R C22R H22D 114.1 . . ?
C21R C22R C19R 87.1 . . ?
C21R C22R H22C 114.1 . . ?
C21R C22R H22D 114.1 . . ?
H22C C22R H22D 111.3 . . ?
O3R C23R N2R 126.6 . . ?
O3R C23R C24R 126.9 . . ?
N2R C23R C24R 106.4 . . ?
C23R C24R S2R 118.8 . . ?
C25R C24R S2R 132.5 . . ?
C25R C24R C23R 108.7 . . ?
C24R C25R S1R 131.6 . . ?
C24R C25R C26R 108.4 . . ?
C26R C25R S1R 120.0 . . ?
O4R C26R N2R 127.0 . . ?
O4R C26R C25R 126.6 . . ?
N2R C26R C25R 106.3 . . ?
N2R C27R H27R 108.4 . . ?
N2R C27R C28R 120.4 . . ?
N2R C27R C30R 120.9 . . ?
C28R C27R H27R 108.4 . . ?
C30R C27R H27R 108.4 . . ?
C30R C27R C28R 88.7 . . ?
C27R C28R H28C 114.1 . . ?
C27R C28R H28D 114.1 . . ?
H28C C28R H28D 111.3 . . ?
C29R C28R C27R 87.1 . . ?
C29R C28R H28C 114.1 . . ?
C29R C28R H28D 114.1 . . ?
C28R C29R H29C 113.9 . . ?
C28R C29R H29D 113.9 . . ?
C28R C29R C30R 88.7 . . ?
H29C C29R H29D 111.1 . . ?
C30R C29R H29C 113.9 . . ?
C30R C29R H29D 113.9 . . ?
C27R C30R C29R 87.0 . . ?
C27R C30R H30C 114.2 . . ?
C27R C30R H30D 114.2 . . ?
C29R C30R H30C 114.2 . . ?
C29R C30R H30D 114.2 . . ?
H30C C30R H30D 111.3 . . ?

loop_
_geom_bond_atom_site_label_1
_geom_bond_atom_site_label_2
_geom_bond_distance
_geom_bond_site_symmetry_2
_geom_bond_publ_flag
Br1R C1R 1.8990 . ?
C1R C2R 1.3927 . ?
C1R C14R 1.4018 . ?
C2R C3R 1.4215 . ?
C2R C7R 1.4333 . ?
C3R H3R 0.9500 . ?
C3R C4R 1.3574 . ?
C4R H4R 0.9500 . ?
C4R C5R 1.4119 . ?
C5R H5R 0.9500 . ?
C5R C6R 1.3625 . ?
C6R H6R 0.9500 . ?
C6R C7R 1.4267 . ?
C7R C8R 1.3883 . ?
C8R H8R 0.9500 . ?
C8R C9R 1.3927 . ?
C9R C10R 1.4265 . ?
C9R C14R 1.4349 . ?
C10R H10R 0.9500 . ?
C10R C11R 1.3560 . ?
C11R H11R 0.9500 . ?
C11R C12R 1.4143 . ?
C12R H12R 0.9500 . ?
C12R C13R 1.3583 . ?
C13R H13R 0.9500 . ?
C13R C14R 1.4302 . ?
Br1P C1P 1.953(17) . ?
S1P C16P 1.84(2) . ?
S1P C25P 1.74(2) . ?
S2P C17P 1.79(2) . ?
S2P C24P 1.746(18) . ?
O1P C15P 1.24(3) . ?
O2P C18P 1.16(3) . ?
O3P C23P 1.20(2) . ?
O4P C26P 1.20(2) . ?
N1P C15P 1.35(3) . ?
N1P C18P 1.29(3) . ?
N1P C19P 1.55(3) . ?
N2P C23P 1.36(2) . ?
N2P C26P 1.42(2) . ?
N2P C27P 1.47(2) . ?
C1P C2P 1.495(19) . ?
C1P C14P 1.534(19) . ?
C1P C17P 1.59(3) . ?
C2P C3P 1.3900 . ?
C2P C7P 1.3900 . ?
C3P H3P 0.9500 . ?
C3P C4P 1.3900 . ?
C4P H4P 0.9500 . ?
C4P C5P 1.3900 . ?
C5P H5P 0.9500 . ?
C5P C6P 1.3900 . ?
C6P H6P 0.9500 . ?
C6P C7P 1.3900 . ?
C7P C8P 1.486(19) . ?
C8P H8P 1.0000 . ?
C8P C9P 1.54(2) . ?
C8P C16P 1.54(2) . ?
C9P C10P 1.3900 . ?
C9P C14P 1.3900 . ?
C10P H10P 0.9500 . ?
C10P C11P 1.3900 . ?
C11P H11P 0.9500 . ?
C11P C12P 1.3900 . ?
C12P H12P 0.9500 . ?
C12P C13P 1.3900 . ?
C13P H13P 0.9500 . ?
C13P C14P 1.3900 . ?
C15P C16P 1.41(3) . ?
C16P C17P 1.57(3) . ?
C17P C18P 1.57(3) . ?
C19P H19P 1.0000 . ?
C19P C20P 1.539(8) . ?
C19P C22P 1.540(8) . ?
C20P H20A 0.9900 . ?
C20P H20B 0.9900 . ?
C20P C21P 1.540(8) . ?
C21P H21A 0.9900 . ?
C21P H21B 0.9900 . ?
C21P C22P 1.540(8) . ?
C22P H22A 0.9900 . ?
C22P H22B 0.9900 . ?
C23P C24P 1.70(3) . ?
C24P C25P 1.35(3) . ?
C25P C26P 1.55(3) . ?
C27P H27P 1.0000 . ?
C27P C28P 1.541(8) . ?
C27P C30P 1.539(8) . ?
C28P H28A 0.9900 . ?
C28P H28B 0.9900 . ?
C28P C29P 1.539(8) . ?
C29P H29A 0.9900 . ?
C29P H29B 0.9900 . ?
C29P C30P 1.539(8) . ?
C30P H30A 0.9900 . ?
C30P H30B 0.9900 . ?
S1R C16R 1.7432 . ?
S1R C25R 1.7437 . ?
S2R C17R 1.7435 . ?
S2R C24R 1.7442 . ?
O1R C15R 1.2050 . ?
O2R C18R 1.2021 . ?
O3R C23R 1.2041 . ?
O4R C26R 1.2014 . ?
N1R C15R 1.3922 . ?
N1R C18R 1.3940 . ?
N1R C19R 1.4520 . ?
N2R C23R 1.3931 . ?
N2R C26R 1.3947 . ?
N2R C27R 1.4499 . ?
C15R C16R 1.4947 . ?
C16R C17R 1.3345 . ?
C17R C18R 1.4970 . ?
C19R H19R 1.0000 . ?
C19R C20R 1.5393 . ?
C19R C22R 1.5455 . ?
C20R H20C 0.9900 . ?
C20R H20D 0.9900 . ?
C20R C21R 1.5473 . ?
C21R H21C 0.9900 . ?
C21R H21D 0.9900 . ?
C21R C22R 1.5376 . ?
C22R H22C 0.9900 . ?
C22R H22D 0.9900 . ?
C23R C24R 1.4947 . ?
C24R C25R 1.3345 . ?
C25R C26R 1.4989 . ?
C27R H27R 1.0000 . ?
C27R C28R 1.5434 . ?
C27R C30R 1.5426 . ?
C28R H28C 0.9900 . ?
C28R H28D 0.9900 . ?
C28R C29R 1.5426 . ?
C29R H29C 0.9900 . ?
C29R H29D 0.9900 . ?
C29R C30R 1.5446 . ?
C30R H30C 0.9900 . ?
C30R H30D 0.9900 . ?

loop_
_geom_torsion_atom_site_label_1
_geom_torsion_atom_site_label_2
_geom_torsion_atom_site_label_3
_geom_torsion_atom_site_label_4
_geom_torsion
_geom_torsion_site_symmetry_1
_geom_torsion_site_symmetry_2
_geom_torsion_site_symmetry_3
_geom_torsion_site_symmetry_4
_geom_torsion_publ_flag
Br1R C1R C2R C3R -0.4 . . . . ?
Br1R C1R C2R C7R -179.8 . . . . ?
Br1R C1R C14R C9R -178.9 . . . . ?
Br1R C1R C14R C13R 0.0 . . . . ?
C1R C2R C3R C4R -178.2 . . . . ?
C1R C2R C7R C6R 177.7 . . . . ?
C1R C2R C7R C8R -1.3 . . . . ?
C2R C1R C14R C9R 0.6 . . . . ?
C2R C1R C14R C13R 179.5 . . . . ?
C2R C3R C4R C5R 0.3 . . . . ?
C2R C7R C8R C9R 0.5 . . . . ?
C3R C2R C7R C6R -1.7 . . . . ?
C3R C2R C7R C8R 179.3 . . . . ?
C3R C4R C5R C6R -1.4 . . . . ?
C4R C5R C6R C7R 0.9 . . . . ?
C5R C6R C7R C2R 0.7 . . . . ?
C5R C6R C7R C8R 179.7 . . . . ?
C6R C7R C8R C9R -178.4 . . . . ?
C7R C2R C3R C4R 1.2 . . . . ?
C7R C8R C9R C10R -178.2 . . . . ?
C7R C8R C9R C14R 0.8 . . . . ?
C8R C9R C10R C11R 178.9 . . . . ?
C8R C9R C14R C1R -1.4 . . . . ?
C8R C9R C14R C13R 179.6 . . . . ?
C9R C10R C11R C12R 1.5 . . . . ?
C10R C9R C14R C1R 177.6 . . . . ?
C10R C9R C14R C13R -1.3 . . . . ?
C10R C11R C12R C13R -1.3 . . . . ?
C11R C12R C13R C14R -0.3 . . . . ?
C12R C13R C14R C1R -177.4 . . . . ?
C12R C13R C14R C9R 1.5 . . . . ?
C14R C1R C2R C3R -179.9 . . . . ?
C14R C1R C2R C7R 0.7 . . . . ?
C14R C9R C10R C11R -0.2 . . . . ?
Br1P C1P C2P C3P -10.7(16) . . . . ?
Br1P C1P C2P C7P 176.4(7) . . . . ?
Br1P C1P C14P C9P -176.9(7) . . . . ?
Br1P C1P C14P C13P 9.9(17) . . . . ?
Br1P C1P C17P S2P 45.6(16) . . . . ?
Br1P C1P C17P C16P 179.7(12) . . . . ?
Br1P C1P C17P C18P -78.7(19) . . . . ?
S1P C16P C17P S2P -2(2) . . . . ?
S1P C16P C17P C1P -129.7(14) . . . . ?
S1P C16P C17P C18P 114.0(15) . . . . ?
S1P C25P C26P O4P -5(3) . . . . ?
S1P C25P C26P N2P -174.0(11) . . . . ?
S2P C17P C18P O2P -60(2) . . . . ?
S2P C17P C18P N1P 126.9(18) . . . . ?
S2P C24P C25P S1P -1(2) . . . . ?
S2P C24P C25P C26P -180.0(13) . . . . ?
O1P C15P C16P S1P 56(3) . . . . ?
O1P C15P C16P C8P -56(3) . . . . ?
O1P C15P C16P C17P 180(2) . . . . ?
O3P C23P C24P S2P 3(3) . . . . ?
O3P C23P C24P C25P -177.2(16) . . . . ?
N1P C15P C16P S1P -134.9(16) . . . . ?
N1P C15P C16P C8P 112.4(19) . . . . ?
N1P C15P C16P C17P -11(2) . . . . ?
N1P C19P C20P C21P -139(2) . . . . ?
N1P C19P C22P C21P 138(2) . . . . ?
N2P C23P C24P S2P 173.8(14) . . . . ?
N2P C23P C24P C25P -6.8(17) . . . . ?
N2P C27P C28P C29P -143.7(15) . . . . ?
N2P C27P C30P C29P 145.9(14) . . . . ?
C1P C2P C3P C4P -172.4(15) . . . . ?
C1P C2P C7P C6P 173.6(13) . . . . ?
C1P C2P C7P C8P 1.7(13) . . . . ?
C1P C17P C18P O2P 65(2) . . . . ?
C1P C17P C18P N1P -109(2) . . . . ?
C2P C1P C14P C9P -54.2(14) . . . . ?
C2P C1P C14P C13P 132.6(12) . . . . ?
C2P C1P C17P S2P -75.4(15) . . . . ?
C2P C1P C17P C16P 58.7(17) . . . . ?
C2P C1P C17P C18P 160.3(17) . . . . ?
C2P C3P C4P C5P 0.0 . . . . ?
C2P C7P C8P C9P -54.4(13) . . . . ?
C2P C7P C8P C16P 58.9(16) . . . . ?
C3P C2P C7P C6P 0.0 . . . . ?
C3P C2P C7P C8P -171.8(13) . . . . ?
C3P C4P C5P C6P 0.0 . . . . ?
C4P C5P C6P C7P 0.0 . . . . ?
C5P C6P C7P C2P 0.0 . . . . ?
C5P C6P C7P C8P 171.1(14) . . . . ?
C6P C7P C8P C9P 134.1(11) . . . . ?
C6P C7P C8P C16P -112.6(14) . . . . ?
C7P C2P C3P C4P 0.0 . . . . ?
C7P C8P C9P C10P -133.7(11) . . . . ?
C7P C8P C9P C14P 52.5(13) . . . . ?
C7P C8P C16P S1P 77.6(15) . . . . ?
C7P C8P C16P C15P 178.0(18) . . . . ?
C7P C8P C16P C17P -55.8(19) . . . . ?
C8P C9P C10P C11P -173.4(15) . . . . ?
C8P C9P C14P C1P 0.5(12) . . . . ?
C8P C9P C14P C13P 174.3(13) . . . . ?
C8P C16P C17P S2P 127.0(16) . . . . ?
C8P C16P C17P C1P -1(2) . . . . ?
C8P C16P C17P C18P -117.1(17) . . . . ?
C9P C8P C16P S1P -167.8(11) . . . . ?
C9P C8P C16P C15P -67(2) . . . . ?
C9P C8P C16P C17P 58.8(18) . . . . ?
C9P C10P C11P C12P 0.0 . . . . ?
C10P C9P C14P C1P -173.8(13) . . . . ?
C10P C9P C14P C13P 0.0 . . . . ?
C10P C11P C12P C13P 0.0 . . . . ?
C11P C12P C13P C14P 0.0 . . . . ?
C12P C13P C14P C1P 172.7(15) . . . . ?
C12P C13P C14P C9P 0.0 . . . . ?
C14P C1P C2P C3P -133.8(11) . . . . ?
C14P C1P C2P C7P 53.3(14) . . . . ?
C14P C1P C17P S2P 167.6(11) . . . . ?
C14P C1P C17P C16P -58.3(17) . . . . ?
C14P C1P C17P C18P 43(2) . . . . ?
C14P C9P C10P C11P 0.0 . . . . ?
C15P N1P C18P O2P 178(2) . . . . ?
C15P N1P C18P C17P -10(3) . . . . ?
C15P N1P C19P C20P -139.2(19) . . . . ?
C15P N1P C19P C22P 124(2) . . . . ?
C15P C16P C17P S2P -110(2) . . . . ?
C15P C16P C17P C1P 122.5(19) . . . . ?
C15P C16P C17P C18P 6(2) . . . . ?
C16P S1P C25P C24P -38.5(17) . . . . ?
C16P S1P C25P C26P 140.9(14) . . . . ?
C16P C8P C9P C10P 112.2(14) . . . . ?
C16P C8P C9P C14P -61.7(14) . . . . ?
C16P C17P C18P O2P 175(2) . . . . ?
C16P C17P C18P N1P 2(2) . . . . ?
C17P S2P C24P C23P -141.9(17) . . . . ?
C17P S2P C24P C25P 38.8(18) . . . . ?
C17P C1P C2P C3P 111.3(14) . . . . ?
C17P C1P C2P C7P -61.6(14) . . . . ?
C17P C1P C14P C9P 60.5(14) . . . . ?
C17P C1P C14P C13P -112.7(15) . . . . ?
C18P N1P C15P O1P -179(3) . . . . ?
C18P N1P C15P C16P 13(3) . . . . ?
C18P N1P C19P C20P 37(3) . . . . ?
C18P N1P C19P C22P -60(3) . . . . ?
C19P N1P C15P O1P -2(3) . . . . ?
C19P N1P C15P C16P -169.4(17) . . . . ?
C19P N1P C18P O2P 2(4) . . . . ?
C19P N1P C18P C17P 174(2) . . . . ?
C19P C20P C21P C22P 25(2) . . . . ?
C20P C19P C22P C21P 25(2) . . . . ?
C20P C21P C22P C19P -25(2) . . . . ?
C22P C19P C20P C21P -25(2) . . . . ?
C23P N2P C26P O4P 179.8(17) . . . . ?
C23P N2P C26P C25P -10.3(17) . . . . ?
C23P N2P C27P C28P 47(2) . . . . ?
C23P N2P C27P C30P -60.0(19) . . . . ?
C23P C24P C25P S1P 180.0(12) . . . . ?
C23P C24P C25P C26P 0.5(17) . . . . ?
C24P S2P C17P C1P 92.0(15) . . . . ?
C24P S2P C17P C16P -34.5(17) . . . . ?
C24P S2P C17P C18P -141.5(17) . . . . ?
C24P C25P C26P O4P 174.4(17) . . . . ?
C24P C25P C26P N2P 5.5(18) . . . . ?
C25P S1P C16P C8P -91.8(14) . . . . ?
C25P S1P C16P C15P 156.7(14) . . . . ?
C25P S1P C16P C17P 37.0(15) . . . . ?
C26P N2P C23P O3P 179.8(18) . . . . ?
C26P N2P C23P C24P 10.7(17) . . . . ?
C26P N2P C27P C28P -133.6(17) . . . . ?
C26P N2P C27P C30P 119.9(17) . . . . ?
C27P N2P C23P O3P 0(3) . . . . ?
C27P N2P C23P C24P -169.4(13) . . . . ?
C27P N2P C26P O4P 0(3) . . . . ?
C27P N2P C26P C25P 169.8(15) . . . . ?
C27P C28P C29P C30P 21.3(14) . . . . ?
C28P C27P C30P C29P 21.3(14) . . . . ?
C28P C29P C30P C27P -21.4(14) . . . . ?
C30P C27P C28P C29P -21.3(14) . . . . ?
S1R C16R C17R S2R -0.5 . . . . ?
S1R C16R C17R C18R 180.0 . . . . ?
S1R C25R C26R O4R -1.3 . . . . ?
S1R C25R C26R N2R 178.4 . . . . ?
S2R C17R C18R O2R 1.3 . . . . ?
S2R C17R C18R N1R -178.4 . . . . ?
S2R C24R C25R S1R 0.6 . . . . ?
S2R C24R C25R C26R 180.0 . . . . ?
O1R C15R C16R S1R -2.8 . . . . ?
O1R C15R C16R C17R 177.2 . . . . ?
O3R C23R C24R S2R 2.8 . . . . ?
O3R C23R C24R C25R -177.1 . . . . ?
N1R C15R C16R S1R 178.8 . . . . ?
N1R C15R C16R C17R -1.3 . . . . ?
N1R C19R C20R C21R -147.1 . . . . ?
N1R C19R C22R C21R 147.5 . . . . ?
N2R C23R C24R S2R -178.8 . . . . ?
N2R C23R C24R C25R 1.2 . . . . ?
N2R C27R C28R C29R -147.5 . . . . ?
N2R C27R C30R C29R 147.0 . . . . ?
C15R N1R C18R O2R 178.4 . . . . ?
C15R N1R C18R C17R -2.0 . . . . ?
C15R N1R C19R C20R 41.4 . . . . ?
C15R N1R C19R C22R -67.4 . . . . ?
C15R C16R C17R S2R 179.5 . . . . ?
C15R C16R C17R C18R 0.1 . . . . ?
C16R S1R C25R C24R -0.4 . . . . ?
C16R S1R C25R C26R -179.8 . . . . ?
C16R C17R C18R O2R -179.2 . . . . ?
C16R C17R C18R N1R 1.2 . . . . ?
C17R S2R C24R C23R 179.6 . . . . ?
C17R S2R C24R C25R -0.4 . . . . ?
C18R N1R C15R O1R -176.4 . . . . ?
C18R N1R C15R C16R 2.0 . . . . ?
C18R N1R C19R C20R -131.1 . . . . ?
C18R N1R C19R C22R 120.1 . . . . ?
C19R N1R C15R O1R 10.0 . . . . ?
C19R N1R C15R C16R -171.6 . . . . ?
C19R N1R C18R O2R -8.3 . . . . ?
C19R N1R C18R C17R 171.3 . . . . ?
C19R C20R C21R C22R 21.8 . . . . ?
C20R C19R C22R C21R 21.9 . . . . ?
C20R C21R C22R C19R -21.7 . . . . ?
C22R C19R C20R C21R -21.7 . . . . ?
C23R N2R C26R O4R -178.4 . . . . ?
C23R N2R C26R C25R 1.9 . . . . ?
C23R N2R C27R C28R -124.1 . . . . ?
C23R N2R C27R C30R 127.1 . . . . ?
C23R C24R C25R S1R -179.5 . . . . ?
C23R C24R C25R C26R 0.0 . . . . ?
C24R S2R C17R C16R 0.4 . . . . ?
C24R S2R C17R C18R 179.8 . . . . ?
C24R C25R C26R O4R 179.2 . . . . ?
C24R C25R C26R N2R -1.1 . . . . ?
C25R S1R C16R C15R -179.6 . . . . ?
C25R S1R C16R C17R 0.4 . . . . ?
C26R N2R C23R O3R 176.4 . . . . ?
C26R N2R C23R C24R -2.0 . . . . ?
C26R N2R C27R C28R 48.3 . . . . ?
C26R N2R C27R C30R -60.5 . . . . ?
C27R N2R C23R O3R -10.1 . . . . ?
C27R N2R C23R C24R 171.6 . . . . ?
C27R N2R C26R O4R 8.4 . . . . ?
C27R N2R C26R C25R -171.3 . . . . ?
C27R C28R C29R C30R 21.8 . . . . ?
C28R C27R C30R C29R 21.8 . . . . ?
C28R C29R C30R C27R -21.8 . . . . ?
C30R C27R C28R C29R -21.8 . . . . ?
